data_2219080
loop_
_publ_author_name
'Yun, Sung Yol'
'Lee, Soon W.'

_publ_section_title
'[\m~3~-2,2,4,4,6,6-Hexakis(3,5-dimethylpyrazol-1-yl)-2\l^5^,4\l^5^,6\l^5^-1,3,5,2,4,6-triazatriphosphinine]tris[<i>cis</i>-dichloridopalladium(II)]'
_journal_coeditor_code KP2182
_journal_issue 8
_journal_name_full 'Acta Crystallographica Section E'
_journal_page_first m1084
_journal_paper_doi 10.1107/S1600536808023167
_journal_volume 64
_journal_year 2008
_chemical_formula_iupac '[Pd3 Cl6 (C30 H42 N15 P3)]'
_chemical_formula_moiety 'C30 H42 Cl6 N15 P3 Pd3'
_chemical_formula_sum 'C30 H42 Cl6 N15 P3 Pd3'
_chemical_formula_weight 1237.60
_chemical_name_systematic
;
[\m~3~-2,2,4,4,6,6-Hexakis(3,5-dimethylpyrazol-1-yl)-2\l^5^,4\l^5^,6\l^5^-
1,3,5,2,4,6-triazatriphosphinine]tris[<i>cis</i>-dichloridopalladium(II)]
;
_space_group_IT_number 176
_symmetry_cell_setting hexagonal
_symmetry_space_group_name_Hall '-P 6c'
_symmetry_space_group_name_H-M 'P 63/m'
_atom_sites_solution_hydrogens geom
_atom_sites_solution_primary direct
_atom_sites_solution_secondary difmap
_audit_creation_method SHELXL97
_cell_angle_alpha 90.00
_cell_angle_beta 90.00
_cell_angle_gamma 120.00
_cell_formula_units_Z 2
_cell_length_a 17.2989(3)
_cell_length_b 17.2989(3)
_cell_length_c 14.4545(6)
_cell_measurement_reflns_used 9849
_cell_measurement_temperature 296(2)
_cell_measurement_theta_max 27.20
_cell_measurement_theta_min 2.35
_cell_volume 3746.03(18)
_computing_cell_refinement 'SMART (Bruker, 1997)'
_computing_data_collection 'SMART (Bruker, 1997)'
_computing_data_reduction 'SAINT (Bruker, 1997)'
_computing_molecular_graphics 'SHELXTL (Sheldrick, 2008)'
_computing_publication_material 'SHELXTL (Sheldrick, 2008)'
_computing_structure_refinement 'SHELXTL (Sheldrick, 2008)'
_computing_structure_solution 'SHELXTL (Sheldrick, 2008)'
_diffrn_ambient_temperature 296(2)
_diffrn_measured_fraction_theta_full 0.974
_diffrn_measured_fraction_theta_max 0.974
_diffrn_measurement_device_type 'Bruker SMART CCD area-detector'
_diffrn_measurement_method '\f and \w'
_diffrn_radiation_monochromator graphite
_diffrn_radiation_source 'sealed tube'
_diffrn_radiation_type MoK\a
_diffrn_radiation_wavelength 0.71073
_diffrn_reflns_av_R_equivalents 0.0480
_diffrn_reflns_av_sigmaI/netI 0.0274
_diffrn_reflns_limit_h_max 22
_diffrn_reflns_limit_h_min -23
_diffrn_reflns_limit_k_max 22
_diffrn_reflns_limit_k_min -19
_diffrn_reflns_limit_l_max 19
_diffrn_reflns_limit_l_min -19
_diffrn_reflns_number 42917
_diffrn_reflns_theta_full 28.32
_diffrn_reflns_theta_max 28.32
_diffrn_reflns_theta_min 3.60
_exptl_absorpt_coefficient_mu 1.017
_exptl_absorpt_correction_T_max 0.8542
_exptl_absorpt_correction_T_min 0.7924
_exptl_absorpt_correction_type multi-scan
_exptl_absorpt_process_details '(North <i>et al.</i>,  1968)'
_exptl_crystal_colour yellow
_exptl_crystal_density_diffrn 1.097
_exptl_crystal_density_method 'not measured'
_exptl_crystal_description block
_exptl_crystal_F_000 1224
_exptl_crystal_size_max 0.24
_exptl_crystal_size_mid 0.20
_exptl_crystal_size_min 0.16
_refine_diff_density_max 0.524
_refine_diff_density_min -0.350
_refine_ls_extinction_method none
_refine_ls_goodness_of_fit_ref 1.069
_refine_ls_hydrogen_treatment constr
_refine_ls_matrix_type full
_refine_ls_number_parameters 91
_refine_ls_number_reflns 3157
_refine_ls_number_restraints 0
_refine_ls_restrained_S_all 1.069
_refine_ls_R_factor_all 0.0716
_refine_ls_R_factor_gt 0.0346
_refine_ls_shift/su_max 0.002
_refine_ls_shift/su_mean 0.000
_refine_ls_structure_factor_coef Fsqd
_refine_ls_weighting_details 'calc w = 1/[\s^2^(Fo^2^)+(0.0477P)^2^+1.7582P] where P=(Fo^2^+2Fc^2^)/3'
_refine_ls_weighting_scheme calc
_refine_ls_wR_factor_gt 0.0847
_refine_ls_wR_factor_ref 0.1083
_reflns_number_gt 2098
_reflns_number_total 3157
_reflns_threshold_expression I>2\s(I)
_cod_data_source_file kp2182.cif
_cod_data_source_block I
_cod_original_cell_volume 3746.02(18)
_cod_original_sg_symbol_Hall -P6c
_cod_database_code 2219080
_cod_database_fobs_code 2219080

loop_
_symmetry_equiv_pos_as_xyz
'x, y, z'
'-y, x-y, z'
'-x+y, -x, z'
'-x, -y, z+1/2'
'y, -x+y, z+1/2'
'x-y, x, z+1/2'
'-x, -y, -z'
'y, -x+y, -z'
'x-y, x, -z'
'x, y, -z-1/2'
'-y, x-y, -z-1/2'
'-x+y, -x, -z-1/2'

loop_
_atom_site_type_symbol
_atom_site_label
_atom_site_fract_x
_atom_site_fract_y
_atom_site_fract_z
_atom_site_U_iso_or_equiv
_atom_site_adp_type
_atom_site_calc_flag
_atom_site_refinement_flags
_atom_site_occupancy
Pd Pd1 0.13572(2) 0.37375(2) 0.7500 0.05476(14) Uani d S 1
Cl Cl1 0.02844(7) 0.32969(8) 0.64026(8) 0.0961(3) Uani d . 1
P P1 0.31769(7) 0.56802(7) 0.7500 0.0438(2) Uani d S 1
N N1 0.2362(2) 0.5861(2) 0.7500 0.0472(7) Uani d S 1
N N2 0.30675(15) 0.50221(15) 0.84168(15) 0.0503(5) Uani d . 1
C C1 0.3607(2) 0.5175(2) 0.9179(2) 0.0697(9) Uani d . 1
C C2 0.3213(3) 0.4397(3) 0.9672(3) 0.0873(12) Uani d . 1
H H2 0.3425 0.4290 1.0220 0.105 Uiso calc R 1
N N3 0.23411(17) 0.41658(16) 0.84595(17) 0.0573(6) Uani d . 1
C C3 0.2439(2) 0.3792(2) 0.9210(3) 0.0743(10) Uani d . 1
C C4 0.4433(3) 0.6016(3) 0.9398(3) 0.1093(17) Uani d . 1
H H4A 0.4555 0.6442 0.8914 0.164 Uiso calc R 1
H H4B 0.4921 0.5904 0.9449 0.164 Uiso calc R 1
H H4C 0.4359 0.6249 0.9974 0.164 Uiso calc R 1
C C5 0.1818(3) 0.2838(3) 0.9456(4) 0.121(2) Uani d . 1
H H5A 0.1345 0.2576 0.9008 0.181 Uiso calc R 1
H H5B 0.1570 0.2805 1.0058 0.181 Uiso calc R 1
H H5C 0.2139 0.2518 0.9458 0.181 Uiso calc R 1

loop_
_atom_site_aniso_label
_atom_site_aniso_U_11
_atom_site_aniso_U_22
_atom_site_aniso_U_33
_atom_site_aniso_U_12
_atom_site_aniso_U_13
_atom_site_aniso_U_23
Pd1 0.0519(2) 0.0567(2) 0.05085(19) 0.02349(16) 0.000 0.000
Cl1 0.0739(6) 0.1049(8) 0.0898(7) 0.0300(6) -0.0295(5) -0.0085(6)
P1 0.0508(6) 0.0488(6) 0.0333(4) 0.0259(5) 0.000 0.000
N1 0.0495(18) 0.0505(19) 0.0375(15) 0.0218(15) 0.000 0.000
N2 0.0538(14) 0.0508(13) 0.0433(11) 0.0240(12) -0.0024(10) 0.0062(9)
C1 0.071(2) 0.072(2) 0.0544(17) 0.0276(18) -0.0132(15) 0.0103(15)
C2 0.088(3) 0.080(2) 0.073(2) 0.026(2) -0.019(2) 0.0274(19)
N3 0.0636(16) 0.0503(14) 0.0518(13) 0.0238(12) -0.0023(11) 0.0097(10)
C3 0.074(2) 0.064(2) 0.068(2) 0.0219(18) -0.0088(17) 0.0191(16)
C4 0.101(3) 0.095(3) 0.072(2) 0.005(2) -0.041(2) 0.024(2)
C5 0.117(4) 0.079(3) 0.122(4) 0.016(3) -0.028(3) 0.047(3)

loop_
_atom_type_symbol
_atom_type_description
_atom_type_scat_dispersion_real
_atom_type_scat_dispersion_imag
_atom_type_scat_source
C C 0.0033 0.0016 'International Tables Vol C Tables 4.2.6.8 and 6.1.1.4'
H H 0.0000 0.0000 'International Tables Vol C Tables 4.2.6.8 and 6.1.1.4'
N N 0.0061 0.0033 'International Tables Vol C Tables 4.2.6.8 and 6.1.1.4'
P P 0.1023 0.0942 'International Tables Vol C Tables 4.2.6.8 and 6.1.1.4'
Cl Cl 0.1484 0.1585 'International Tables Vol C Tables 4.2.6.8 and 6.1.1.4'
Pd Pd -0.9988 1.0072 'International Tables Vol C Tables 4.2.6.8 and 6.1.1.4'

loop_
_geom_angle_atom_site_label_1
_geom_angle_atom_site_label_2
_geom_angle_atom_site_label_3
_geom_angle_site_symmetry_1
_geom_angle_site_symmetry_3
_geom_angle
_geom_angle_publ_flag
N3 Pd1 N3 . 10_557 86.36(14) yes
N3 Pd1 Cl1 . . 178.26(8) yes
N3 Pd1 Cl1 10_557 . 92.34(8) yes
N3 Pd1 Cl1 . 10_557 92.34(8) ?
N3 Pd1 Cl1 10_557 10_557 178.26(8) ?
Cl1 Pd1 Cl1 . 10_557 88.95(6) yes
N1 P1 N1 2_665 . 118.0(2) yes
N1 P1 N2 2_665 10_557 108.78(11) ?
N1 P1 N2 . 10_557 108.66(11) ?
N1 P1 N2 2_665 . 108.78(11) ?
N1 P1 N2 . . 108.66(11) ?
N2 P1 N2 10_557 . 102.86(17) yes
P1 N1 P1 3_565 . 122.0(2) ?
C1 N2 N3 . . 109.5(2) ?
C1 N2 P1 . . 131.1(2) ?
N3 N2 P1 . . 119.37(17) ?
C2 C1 N2 . . 105.7(3) ?
C2 C1 C4 . . 128.3(3) ?
N2 C1 C4 . . 126.0(3) ?
C1 C2 C3 . . 108.1(3) ?
C1 C2 H2 . . 126.0 ?
C3 C2 H2 . . 126.0 ?
C3 N3 N2 . . 107.0(2) ?
C3 N3 Pd1 . . 132.5(2) ?
N2 N3 Pd1 . . 120.51(16) ?
N3 C3 C2 . . 109.7(3) ?
N3 C3 C5 . . 122.7(3) ?
C2 C3 C5 . . 127.4(3) ?
C1 C4 H4A . . 109.5 ?
C1 C4 H4B . . 109.5 ?
H4A C4 H4B . . 109.5 ?
C1 C4 H4C . . 109.5 ?
H4A C4 H4C . . 109.5 ?
H4B C4 H4C . . 109.5 ?
C3 C5 H5A . . 109.5 ?
C3 C5 H5B . . 109.5 ?
H5A C5 H5B . . 109.5 ?
C3 C5 H5C . . 109.5 ?
H5A C5 H5C . . 109.5 ?
H5B C5 H5C . . 109.5 ?

loop_
_geom_bond_atom_site_label_1
_geom_bond_atom_site_label_2
_geom_bond_site_symmetry_2
_geom_bond_distance
_geom_bond_publ_flag
Pd1 N3 . 2.027(2) yes
Pd1 N3 10_557 2.027(2) ?
Pd1 Cl1 . 2.2642(10) yes
Pd1 Cl1 10_557 2.2641(10) ?
P1 N1 2_665 1.557(3) ?
P1 N1 . 1.589(3) ?
P1 N2 10_557 1.695(2) ?
P1 N2 . 1.695(2) yes
N1 P1 3_565 1.557(3) ?
N2 C1 . 1.381(4) ?
N2 N3 . 1.384(3) yes
C1 C2 . 1.367(5) ?
C1 C4 . 1.476(5) ?
C2 C3 . 1.389(5) ?
C2 H2 . 0.9300 ?
N3 C3 . 1.317(4) ?
C3 C5 . 1.494(5) ?
C4 H4A . 0.9600 ?
C4 H4B . 0.9600 ?
C4 H4C . 0.9600 ?
C5 H5A . 0.9600 ?
C5 H5B . 0.9600 ?
C5 H5C . 0.9600 ?
